data_2225553
loop_
_publ_author_name
'Khumalo, Nozipho M.'
'Meijboom, Reinout'
'Muller, Alfred'
'Omondi, Bernard'

_publ_section_title
;
 Di-\m-thiocyanato-bis[bis(tri-<i>p</i>-tolylphosphine)silver(I)]
 0.35-hydrate
;
_journal_coeditor_code HG2658
_journal_issue 4
_journal_name_full 'Acta Crystallographica Section E'
_journal_page_first m451
_journal_page_last m452
_journal_paper_doi 10.1107/S1600536810010032
_journal_volume 66
_journal_year 2010
_chemical_formula_iupac '[Ag2 (N C S)2 (C21 H21 P)4], 0.35H2 O'
_chemical_formula_moiety 'C86 H84 Ag2 N2 P4 S2, 0.35(H2 O)'
_chemical_formula_sum 'C86 H84 Ag2 N2 O0.35 P4 S2'
_chemical_formula_weight 1554.94
_chemical_name_systematic
;
Di-\m-thiocyanato-bis[bis(tri-<i>p</i>-tolylphosphine)silver(I)] 0.35-hydrate
;
_space_group_IT_number 2
_symmetry_cell_setting triclinic
_symmetry_space_group_name_Hall '-P 1'
_symmetry_space_group_name_H-M 'P -1'
_audit_creation_method 'WinGX routine CIF_UPDATE'
_cell_angle_alpha 91.5750(10)
_cell_angle_beta 110.0640(10)
_cell_angle_gamma 105.6150(10)
_cell_formula_units_Z 1
_cell_length_a 10.5470(6)
_cell_length_b 13.5063(8)
_cell_length_c 14.9779(8)
_cell_measurement_reflns_used 19388
_cell_measurement_temperature 173(2)
_cell_measurement_theta_max 28.37
_cell_measurement_theta_min 1.46
_cell_volume 1913.15(19)
_computing_cell_refinement 'SAINT-Plus (Bruker, 2004)'
_computing_data_collection 'APEX2 (Bruker, 2004)'
_computing_data_reduction 'SAINT-Plus (Bruker, 2004)'
_computing_molecular_graphics
;
ORTEP-3 for Windows (Farrugia, 1997), PLATON (Spek, 2009) and
DIAMOND
(Brandenburg & Putz, 2005)
;
_computing_publication_material 'WinGX (Farrugia, 1999)'
_computing_structure_refinement 'SHELXL97 (Sheldrick, 2008)'
_computing_structure_solution 'SHELXS97 (Sheldrick, 2008)'
_diffrn_ambient_temperature 173(2)
_diffrn_measured_fraction_theta_full 0.992
_diffrn_measured_fraction_theta_max 0.992
_diffrn_measurement_device_type 'Bruker APEXII CCD'
_diffrn_measurement_method '\f and \w scans'
_diffrn_radiation_type MoK\a
_diffrn_radiation_wavelength 0.71073
_diffrn_reflns_av_R_equivalents 0.0221
_diffrn_reflns_limit_h_max 14
_diffrn_reflns_limit_h_min -13
_diffrn_reflns_limit_k_max 17
_diffrn_reflns_limit_k_min -17
_diffrn_reflns_limit_l_max 19
_diffrn_reflns_limit_l_min -19
_diffrn_reflns_number 23789
_diffrn_reflns_theta_full 28.37
_diffrn_reflns_theta_max 28.37
_diffrn_reflns_theta_min 1.46
_diffrn_standards_decay_% 0
_diffrn_standards_interval_count 0
_diffrn_standards_interval_time 0
_diffrn_standards_number 0
_exptl_absorpt_coefficient_mu 0.697
_exptl_absorpt_correction_T_max 0.9026
_exptl_absorpt_correction_T_min 0.7584
_exptl_absorpt_correction_type multi-scan
_exptl_absorpt_process_details '(SADABS; Bruker, 2004)'
_exptl_crystal_colour Colourless
_exptl_crystal_density_diffrn 1.35
_exptl_crystal_density_method 'not measured'
_exptl_crystal_description Plate
_exptl_crystal_F_000 803.2
_exptl_crystal_size_max 0.42
_exptl_crystal_size_mid 0.35
_exptl_crystal_size_min 0.15
_refine_diff_density_max 1.665
_refine_diff_density_min -1.704
_refine_ls_extinction_method none
_refine_ls_goodness_of_fit_ref 0.853
_refine_ls_hydrogen_treatment constr
_refine_ls_matrix_type full
_refine_ls_number_parameters 425
_refine_ls_number_reflns 9487
_refine_ls_number_restraints 5
_refine_ls_restrained_S_all 0.854
_refine_ls_R_factor_gt 0.0323
_refine_ls_shift/su_max 0.001
_refine_ls_structure_factor_coef Fsqd
_refine_ls_weighting_details 'calc w=1/[\s^2^(Fo^2^)+(0.0542P)^2^+4.2409P] where P=(Fo^2^+2Fc^2^)/3'
_refine_ls_weighting_scheme calc
_refine_ls_wR_factor_ref 0.0895
_reflns_number_gt 8868
_reflns_number_total 9487
_reflns_threshold_expression I>2sigma(I)
_cod_data_source_file hg2658.cif
_cod_data_source_block I
_cod_database_code 2225553
_cod_database_fobs_code 2225553

loop_
_symmetry_equiv_pos_as_xyz
'x, y, z'
'-x, -y, -z'

loop_
_atom_site_type_symbol
_atom_site_label
_atom_site_fract_x
_atom_site_fract_y
_atom_site_fract_z
_atom_site_U_iso_or_equiv
_atom_site_adp_type
_atom_site_calc_flag
_atom_site_refinement_flags
_atom_site_occupancy
_atom_site_disorder_assembly
_atom_site_disorder_group
C C 0.3928(2) 0.51437(16) 0.57467(14) 0.0177(4) Uani d U 1 . .
C C111 -0.0803(2) 0.40359(15) 0.16962(14) 0.0156(4) Uani d . 1 . .
C C112 -0.0451(2) 0.47931(16) 0.11306(15) 0.0195(4) Uani d . 1 . .
H H112 0.0384 0.4879 0.0993 0.023 Uiso calc R 1 . .
C C113 -0.1307(2) 0.54193(16) 0.07693(16) 0.0209(4) Uani d . 1 . .
H H113 -0.1054 0.5925 0.0383 0.025 Uiso calc R 1 . .
C C114 -0.2536(2) 0.53172(16) 0.09658(15) 0.0201(4) Uani d . 1 . .
C C115 -0.2896(2) 0.45523(18) 0.15105(15) 0.0218(4) Uani d . 1 . .
H H115 -0.3738 0.4462 0.164 0.026 Uiso calc R 1 . .
C C116 -0.2048(2) 0.39130(17) 0.18733(15) 0.0194(4) Uani d . 1 . .
H H116 -0.2319 0.3393 0.2242 0.023 Uiso calc R 1 . .
C C117 -0.3407(3) 0.60450(19) 0.06084(18) 0.0288(5) Uani d . 1 . .
H H11A -0.4174 0.5912 0.0858 0.043 Uiso calc R 1 . .
H H11B -0.3807 0.5932 -0.0094 0.043 Uiso calc R 1 . .
H H11C -0.2805 0.6764 0.0829 0.043 Uiso calc R 1 . .
C C121 0.0701(2) 0.26637(15) 0.13329(14) 0.0161(4) Uani d . 1 . .
C C122 -0.0348(2) 0.23392(16) 0.04197(14) 0.0186(4) Uani d . 1 . .
H H122 -0.1181 0.2548 0.0258 0.022 Uiso calc R 1 . .
C C123 -0.0171(2) 0.17082(17) -0.02548(15) 0.0223(4) Uani d . 1 . .
H H123 -0.0891 0.1491 -0.0873 0.027 Uiso calc R 1 . .
C C124 0.1038(2) 0.13926(16) -0.00379(15) 0.0219(4) Uani d . 1 . .
C C125 0.2092(2) 0.17344(17) 0.08672(16) 0.0230(4) Uani d . 1 . .
H H125 0.2933 0.1535 0.1023 0.028 Uiso calc R 1 . .
C C126 0.1929(2) 0.23641(17) 0.15464(15) 0.0203(4) Uani d . 1 . .
H H126 0.2659 0.2592 0.216 0.024 Uiso calc R 1 . .
C C127 0.1228(3) 0.06905(19) -0.07552(17) 0.0303(5) Uani d . 1 . .
H H12A 0.1933 0.1091 -0.0999 0.045 Uiso calc R 1 . .
H H12B 0.0325 0.0397 -0.1289 0.045 Uiso calc R 1 . .
H H12C 0.1548 0.0128 -0.0442 0.045 Uiso calc R 1 . .
C C131 -0.0335(2) 0.23911(15) 0.28655(14) 0.0156(4) Uani d . 1 . .
C C132 -0.1165(2) 0.14053(16) 0.23791(15) 0.0204(4) Uani d . 1 . .
H H132 -0.1356 0.1259 0.1714 0.024 Uiso calc R 1 . .
C C133 -0.1715(2) 0.06369(16) 0.28579(16) 0.0224(4) Uani d . 1 . .
H H133 -0.2278 -0.0028 0.2514 0.027 Uiso calc R 1 . .
C C134 -0.1454(2) 0.08243(16) 0.38360(16) 0.0203(4) Uani d . 1 . .
C C135 -0.0651(2) 0.18157(17) 0.43150(15) 0.0231(4) Uani d . 1 . .
H H135 -0.0486 0.1967 0.4976 0.028 Uiso calc R 1 . .
C C136 -0.0086(2) 0.25880(16) 0.38437(15) 0.0205(4) Uani d . 1 . .
H H136 0.0472 0.3254 0.4188 0.025 Uiso calc R 1 . .
C C137 -0.1997(3) -0.00233(18) 0.43636(18) 0.0270(5) Uani d . 1 . .
H H13A -0.294 -0.0456 0.3949 0.04 Uiso calc R 1 . .
H H13B -0.205 0.0286 0.4944 0.04 Uiso calc R 1 . .
H H13C -0.1354 -0.0451 0.4541 0.04 Uiso calc R 1 . .
C C211 0.4186(2) 0.74299(19) 0.44628(18) 0.0284(3) Uani d U 1 . .
C C212 0.5508(2) 0.72876(19) 0.48426(18) 0.0284(3) Uani d . 1 . .
H H212 0.5692 0.6724 0.4568 0.034 Uiso calc R 1 . .
C C213 0.6573(2) 0.79579(17) 0.56212(16) 0.0215(4) Uani d . 1 . .
H H213 0.7479 0.7852 0.5862 0.026 Uiso calc R 1 . .
C C214 0.6338(2) 0.87726(17) 0.60492(15) 0.0223(4) Uani d . 1 . .
C C215 0.4993(2) 0.88878(19) 0.56982(18) 0.0284(3) Uani d . 1 . .
H H215 0.4799 0.9429 0.5997 0.034 Uiso calc R 1 . .
C C216 0.3917(3) 0.82230(19) 0.49124(18) 0.0284(3) Uani d . 1 . .
H H216 0.3001 0.8313 0.4685 0.034 Uiso calc R 1 . .
C C217 0.7509(3) 0.95257(19) 0.68683(17) 0.0298(5) Uani d . 1 . .
H H21A 0.7794 1.0196 0.6646 0.045 Uiso calc R 1 . .
H H21B 0.832 0.9254 0.7101 0.045 Uiso calc R 1 . .
H H21C 0.7172 0.9616 0.739 0.045 Uiso calc R 1 . .
C C221 0.3423(2) 0.71958(16) 0.24398(15) 0.0178(4) Uani d . 1 . .
C C222 0.3987(2) 0.82711(16) 0.24913(16) 0.0221(4) Uani d . 1 . .
H H222 0.4115 0.8715 0.3038 0.026 Uiso calc R 1 . .
C C223 0.4360(2) 0.86902(17) 0.17507(18) 0.0254(4) Uani d . 1 . .
H H223 0.4738 0.9421 0.1797 0.03 Uiso calc R 1 . .
C C224 0.4194(2) 0.80636(18) 0.09378(17) 0.0233(4) Uani d . 1 . .
C C225 0.3644(2) 0.69922(17) 0.08922(16) 0.0210(4) Uani d . 1 . .
H H225 0.3523 0.6549 0.0347 0.025 Uiso calc R 1 . .
C C226 0.3273(2) 0.65665(16) 0.16311(15) 0.0182(4) Uani d . 1 . .
H H226 0.291 0.5835 0.1587 0.022 Uiso calc R 1 . .
C C227 0.4579(3) 0.8511(2) 0.0122(2) 0.0364(6) Uani d . 1 . .
H H22A 0.3754 0.8648 -0.0348 0.055 Uiso calc R 1 . .
H H22B 0.4882 0.8017 -0.0185 0.055 Uiso calc R 1 . .
H H22C 0.535 0.9161 0.037 0.055 Uiso calc R 1 . .
C C231 0.1245(2) 0.68002(15) 0.32687(14) 0.0171(4) Uani d . 1 . .
C C232 0.0794(2) 0.76033(17) 0.28263(16) 0.0210(4) Uani d . 1 . .
H H232 0.1369 0.8067 0.2555 0.025 Uiso calc R 1 . .
C C233 -0.0494(2) 0.77291(17) 0.27792(16) 0.0229(4) Uani d . 1 . .
H H233 -0.0778 0.8288 0.2485 0.028 Uiso calc R 1 . .
C C234 -0.1373(2) 0.70543(17) 0.31532(15) 0.0203(4) Uani d . 1 . .
C C235 -0.0920(2) 0.62480(17) 0.35919(16) 0.0223(4) Uani d . 1 . .
H H235 -0.1502 0.5777 0.3853 0.027 Uiso calc R 1 . .
C C236 0.0369(2) 0.61247(16) 0.36516(15) 0.0207(4) Uani d . 1 . .
H H236 0.066 0.5574 0.3957 0.025 Uiso calc R 1 . .
C C237 -0.2777(2) 0.7183(2) 0.30916(19) 0.0288(5) Uani d . 1 . .
H H23A -0.27 0.7475 0.3721 0.043 Uiso calc R 1 . .
H H23B -0.35 0.6506 0.2894 0.043 Uiso calc R 1 . .
H H23C -0.3044 0.7651 0.2621 0.043 Uiso calc R 1 . .
N N 0.3107(2) 0.47534(14) 0.49960(13) 0.0211(3) Uani d U 1 . .
S S 0.50745(5) 0.56667(5) 0.68345(4) 0.02352(11) Uani d U 1 . .
Ag Ag 0.270935(15) 0.468455(11) 0.334821(10) 0.01632(5) Uani d U 1 . .
P P1 0.05204(5) 0.34022(4) 0.22977(3) 0.01412(10) Uani d . 1 . .
P P2 0.29159(5) 0.65734(4) 0.33849(4) 0.01642(10) Uani d U 1 . .
O O 0.5565(9) 0.2031(7) 0.2512(6) 0.0211(3) Uani d P 0.176(4) . .

loop_
_atom_site_aniso_label
_atom_site_aniso_U_11
_atom_site_aniso_U_22
_atom_site_aniso_U_33
_atom_site_aniso_U_12
_atom_site_aniso_U_13
_atom_site_aniso_U_23
C 0.0168(8) 0.0207(9) 0.0169(7) 0.0042(7) 0.0089(6) 0.0024(7)
C111 0.0150(8) 0.0153(9) 0.0141(8) 0.0037(7) 0.0032(7) -0.0010(7)
C112 0.0170(9) 0.0190(9) 0.0220(10) 0.0041(7) 0.0073(8) 0.0036(8)
C113 0.0211(10) 0.0167(9) 0.0219(10) 0.0031(7) 0.0058(8) 0.0048(7)
C114 0.0200(9) 0.0182(9) 0.0182(9) 0.0074(8) 0.0014(8) -0.0024(7)
C115 0.0187(9) 0.0292(11) 0.0191(9) 0.0094(8) 0.0071(8) 0.0007(8)
C116 0.0186(9) 0.0226(10) 0.0171(9) 0.0056(8) 0.0069(8) 0.0040(7)
C117 0.0273(11) 0.0261(11) 0.0314(12) 0.0150(9) 0.0032(9) 0.0020(9)
C121 0.0167(9) 0.0156(8) 0.0154(9) 0.0034(7) 0.0064(7) 0.0009(7)
C122 0.0200(9) 0.0187(9) 0.0153(9) 0.0050(7) 0.0048(7) 0.0017(7)
C123 0.0284(11) 0.0206(10) 0.0139(9) 0.0041(8) 0.0053(8) -0.0001(7)
C124 0.0310(11) 0.0165(9) 0.0196(10) 0.0037(8) 0.0135(9) 0.0015(7)
C125 0.0224(10) 0.0226(10) 0.0259(11) 0.0071(8) 0.0112(9) 0.0001(8)
C126 0.0177(9) 0.0216(10) 0.0188(9) 0.0041(8) 0.0046(8) -0.0017(8)
C127 0.0455(14) 0.0276(12) 0.0223(11) 0.0124(10) 0.0170(10) -0.0010(9)
C131 0.0154(8) 0.0156(9) 0.0154(9) 0.0045(7) 0.0051(7) 0.0017(7)
C132 0.0229(10) 0.0175(9) 0.0185(9) 0.0021(8) 0.0081(8) -0.0011(7)
C133 0.0248(10) 0.0155(9) 0.0253(10) 0.0019(8) 0.0107(9) -0.0007(8)
C134 0.0202(10) 0.0196(9) 0.0232(10) 0.0063(8) 0.0100(8) 0.0056(8)
C135 0.0270(11) 0.0229(10) 0.0168(9) 0.0036(8) 0.0079(8) 0.0008(8)
C136 0.0234(10) 0.0171(9) 0.0167(9) 0.0015(8) 0.0059(8) -0.0006(7)
C137 0.0323(12) 0.0228(10) 0.0300(11) 0.0066(9) 0.0172(10) 0.0089(9)
C211 0.0235(6) 0.0269(6) 0.0285(6) 0.0104(4) 0.0006(4) -0.0100(4)
C212 0.0235(6) 0.0269(6) 0.0285(6) 0.0104(4) 0.0006(4) -0.0100(4)
C213 0.0157(9) 0.0235(10) 0.0219(10) 0.0043(8) 0.0040(8) 0.0012(8)
C214 0.0220(10) 0.0180(9) 0.0198(10) 0.0035(8) 0.0011(8) 0.0003(8)
C215 0.0235(6) 0.0269(6) 0.0285(6) 0.0104(4) 0.0006(4) -0.0100(4)
C216 0.0235(6) 0.0269(6) 0.0285(6) 0.0104(4) 0.0006(4) -0.0100(4)
C217 0.0292(12) 0.0235(11) 0.0245(11) 0.0036(9) -0.0015(9) -0.0037(9)
C221 0.0143(9) 0.0165(9) 0.0207(9) 0.0033(7) 0.0052(7) 0.0007(7)
C222 0.0203(10) 0.0163(9) 0.0267(11) 0.0026(8) 0.0075(8) -0.0009(8)
C223 0.0206(10) 0.0180(10) 0.0342(12) 0.0013(8) 0.0091(9) 0.0048(9)
C224 0.0164(9) 0.0272(11) 0.0260(11) 0.0055(8) 0.0078(8) 0.0087(9)
C225 0.0173(9) 0.0243(10) 0.0205(10) 0.0065(8) 0.0058(8) 0.0012(8)
C226 0.0151(9) 0.0171(9) 0.0197(9) 0.0034(7) 0.0043(7) 0.0004(7)
C227 0.0356(14) 0.0398(14) 0.0342(13) 0.0050(11) 0.0173(11) 0.0149(11)
C231 0.0157(9) 0.0165(9) 0.0153(9) 0.0024(7) 0.0031(7) -0.0022(7)
C232 0.0193(10) 0.0196(10) 0.0230(10) 0.0041(8) 0.0075(8) 0.0047(8)
C233 0.0227(10) 0.0222(10) 0.0232(10) 0.0082(8) 0.0062(8) 0.0049(8)
C234 0.0184(9) 0.0214(10) 0.0178(9) 0.0027(8) 0.0055(8) -0.0037(7)
C235 0.0234(10) 0.0196(10) 0.0248(10) 0.0038(8) 0.0120(8) 0.0016(8)
C236 0.0237(10) 0.0179(9) 0.0219(10) 0.0054(8) 0.0105(8) 0.0028(8)
C237 0.0226(11) 0.0303(12) 0.0359(13) 0.0099(9) 0.0121(10) 0.0022(10)
N 0.0218(8) 0.0235(9) 0.0175(6) 0.0056(7) 0.0077(6) 0.0034(6)
S 0.0158(2) 0.0346(3) 0.0168(2) 0.0025(2) 0.00627(18) -0.0048(2)
Ag 0.01599(8) 0.01542(8) 0.01422(8) 0.00279(5) 0.00302(5) -0.00025(5)
P1 0.0136(2) 0.0137(2) 0.0132(2) 0.00289(17) 0.00369(17) 0.00016(17)
P2 0.0160(2) 0.0139(2) 0.0169(2) 0.00268(18) 0.00463(18) -0.00128(17)
O 0.0218(8) 0.0235(9) 0.0175(6) 0.0056(7) 0.0077(6) 0.0034(6)

loop_
_atom_type_symbol
_atom_type_description
_atom_type_scat_dispersion_real
_atom_type_scat_dispersion_imag
_atom_type_scat_source
C C 0.0033 0.0016 'International Tables Vol C Tables 4.2.6.8 and 6.1.1.4'
H H 0 0 'International Tables Vol C Tables 4.2.6.8 and 6.1.1.4'
N N 0.0061 0.0033 'International Tables Vol C Tables 4.2.6.8 and 6.1.1.4'
S S 0.1246 0.1234 'International Tables Vol C Tables 4.2.6.8 and 6.1.1.4'
Ag Ag -0.8971 1.1015 'International Tables Vol C Tables 4.2.6.8 and 6.1.1.4'
P P 0.1023 0.0942 'International Tables Vol C Tables 4.2.6.8 and 6.1.1.4'
O O 0.0106 0.006 'International Tables Vol C Tables 4.2.6.8 and 6.1.1.4'

loop_
_geom_angle_atom_site_label_1
_geom_angle_atom_site_label_2
_geom_angle_atom_site_label_3
_geom_angle_site_symmetry_1
_geom_angle_site_symmetry_3
_geom_angle
_geom_angle_publ_flag
N C S . . 178.0(2) y
C116 C111 C112 . . 118.43(18) ?
C116 C111 P1 . . 123.51(16) ?
C112 C111 P1 . . 117.43(15) ?
C113 C112 C111 . . 120.79(19) ?
C113 C112 H112 . . 119.6 ?
C111 C112 H112 . . 119.6 ?
C112 C113 C114 . . 121.0(2) ?
C112 C113 H113 . . 119.5 ?
C114 C113 H113 . . 119.5 ?
C115 C114 C113 . . 118.09(19) ?
C115 C114 C117 . . 122.0(2) ?
C113 C114 C117 . . 119.9(2) ?
C114 C115 C116 . . 121.5(2) ?
C114 C115 H115 . . 119.3 ?
C116 C115 H115 . . 119.3 ?
C115 C116 C111 . . 120.2(2) ?
C115 C116 H116 . . 119.9 ?
C111 C116 H116 . . 119.9 ?
C114 C117 H11A . . 109.5 ?
C114 C117 H11B . . 109.5 ?
H11A C117 H11B . . 109.5 ?
C114 C117 H11C . . 109.5 ?
H11A C117 H11C . . 109.5 ?
H11B C117 H11C . . 109.5 ?
C126 C121 C122 . . 118.87(18) ?
C126 C121 P1 . . 117.34(15) ?
C122 C121 P1 . . 123.70(15) ?
C123 C122 C121 . . 120.1(2) ?
C123 C122 H122 . . 120 ?
C121 C122 H122 . . 120 ?
C124 C123 C122 . . 121.2(2) ?
C124 C123 H123 . . 119.4 ?
C122 C123 H123 . . 119.4 ?
C123 C124 C125 . . 118.55(19) ?
C123 C124 C127 . . 121.7(2) ?
C125 C124 C127 . . 119.8(2) ?
C124 C125 C126 . . 120.8(2) ?
C124 C125 H125 . . 119.6 ?
C126 C125 H125 . . 119.6 ?
C125 C126 C121 . . 120.49(19) ?
C125 C126 H126 . . 119.8 ?
C121 C126 H126 . . 119.8 ?
C124 C127 H12A . . 109.5 ?
C124 C127 H12B . . 109.5 ?
H12A C127 H12B . . 109.5 ?
C124 C127 H12C . . 109.5 ?
H12A C127 H12C . . 109.5 ?
H12B C127 H12C . . 109.5 ?
C132 C131 C136 . . 118.36(19) ?
C132 C131 P1 . . 122.71(15) ?
C136 C131 P1 . . 118.84(15) ?
C133 C132 C131 . . 120.69(19) ?
C133 C132 H132 . . 119.7 ?
C131 C132 H132 . . 119.7 ?
C132 C133 C134 . . 121.21(19) ?
C132 C133 H133 . . 119.4 ?
C134 C133 H133 . . 119.4 ?
C133 C134 C135 . . 118.0(2) ?
C133 C134 C137 . . 121.1(2) ?
C135 C134 C137 . . 120.9(2) ?
C136 C135 C134 . . 121.3(2) ?
C136 C135 H135 . . 119.4 ?
C134 C135 H135 . . 119.4 ?
C135 C136 C131 . . 120.51(19) ?
C135 C136 H136 . . 119.7 ?
C131 C136 H136 . . 119.7 ?
C134 C137 H13A . . 109.5 ?
C134 C137 H13B . . 109.5 ?
H13A C137 H13B . . 109.5 ?
C134 C137 H13C . . 109.5 ?
H13A C137 H13C . . 109.5 ?
H13B C137 H13C . . 109.5 ?
C212 C211 C216 . . 118.4(2) ?
C212 C211 P2 . . 117.33(17) ?
C216 C211 P2 . . 124.24(18) ?
C211 C212 C213 . . 120.9(2) ?
C211 C212 H212 . . 119.5 ?
C213 C212 H212 . . 119.5 ?
C214 C213 C212 . . 121.2(2) ?
C214 C213 H213 . . 119.4 ?
C212 C213 H213 . . 119.4 ?
C213 C214 C215 . . 117.99(19) ?
C213 C214 C217 . . 121.2(2) ?
C215 C214 C217 . . 120.8(2) ?
C214 C215 C216 . . 121.3(2) ?
C214 C215 H215 . . 119.3 ?
C216 C215 H215 . . 119.3 ?
C211 C216 C215 . . 120.0(2) ?
C211 C216 H216 . . 120 ?
C215 C216 H216 . . 120 ?
C214 C217 H21A . . 109.5 ?
C214 C217 H21B . . 109.5 ?
H21A C217 H21B . . 109.5 ?
C214 C217 H21C . . 109.5 ?
H21A C217 H21C . . 109.5 ?
H21B C217 H21C . . 109.5 ?
C226 C221 C222 . . 118.1(2) ?
C226 C221 P2 . . 118.37(15) ?
C222 C221 P2 . . 123.54(16) ?
C223 C222 C221 . . 120.5(2) ?
C223 C222 H222 . . 119.8 ?
C221 C222 H222 . . 119.8 ?
C222 C223 C224 . . 121.5(2) ?
C222 C223 H223 . . 119.3 ?
C224 C223 H223 . . 119.3 ?
C223 C224 C225 . . 117.9(2) ?
C223 C224 C227 . . 122.0(2) ?
C225 C224 C227 . . 120.1(2) ?
C226 C225 C224 . . 121.0(2) ?
C226 C225 H225 . . 119.5 ?
C224 C225 H225 . . 119.5 ?
C225 C226 C221 . . 121.07(19) ?
C225 C226 H226 . . 119.5 ?
C221 C226 H226 . . 119.5 ?
C224 C227 H22A . . 109.5 ?
C224 C227 H22B . . 109.5 ?
H22A C227 H22B . . 109.5 ?
C224 C227 H22C . . 109.5 ?
H22A C227 H22C . . 109.5 ?
H22B C227 H22C . . 109.5 ?
C232 C231 C236 . . 118.39(19) ?
C232 C231 P2 . . 124.08(16) ?
C236 C231 P2 . . 117.53(16) ?
C233 C232 C231 . . 120.4(2) ?
C233 C232 H232 . . 119.8 ?
C231 C232 H232 . . 119.8 ?
C232 C233 C234 . . 121.4(2) ?
C232 C233 H233 . . 119.3 ?
C234 C233 H233 . . 119.3 ?
C233 C234 C235 . . 118.0(2) ?
C233 C234 C237 . . 121.4(2) ?
C235 C234 C237 . . 120.6(2) ?
C236 C235 C234 . . 120.9(2) ?
C236 C235 H235 . . 119.5 ?
C234 C235 H235 . . 119.5 ?
C235 C236 C231 . . 120.9(2) ?
C235 C236 H236 . . 119.6 ?
C231 C236 H236 . . 119.6 ?
C234 C237 H23A . . 109.5 ?
C234 C237 H23B . . 109.5 ?
H23A C237 H23B . . 109.5 ?
C234 C237 H23C . . 109.5 ?
H23A C237 H23C . . 109.5 ?
H23B C237 H23C . . 109.5 ?
C N Ag . . 142.81(16) y
C S Ag . 2_666 97.85(7) y
N Ag P1 . . 115.23(5) y
N Ag P2 . . 91.90(5) y
P1 Ag P2 . . 119.826(18) y
N Ag S . 2_666 105.61(5) y
P1 Ag S . 2_666 111.461(18) y
P2 Ag S . 2_666 110.655(19) y
C111 P1 C121 . . 104.99(9) ?
C111 P1 C131 . . 105.85(9) ?
C121 P1 C131 . . 102.91(9) ?
C111 P1 Ag . . 110.53(6) ?
C121 P1 Ag . . 114.81(7) ?
C131 P1 Ag . . 116.68(7) ?
C231 P2 C211 . . 103.99(10) ?
C231 P2 C221 . . 105.56(9) ?
C211 P2 C221 . . 102.21(11) ?
C231 P2 Ag . . 111.11(7) ?
C211 P2 Ag . . 117.23(8) ?
C221 P2 Ag . . 115.42(7) ?

loop_
_geom_bond_atom_site_label_1
_geom_bond_atom_site_label_2
_geom_bond_site_symmetry_2
_geom_bond_distance
_geom_bond_publ_flag
C N . 1.160(3) y
C S . 1.656(2) y
C111 C116 . 1.395(3) ?
C111 C112 . 1.400(3) ?
C111 P1 . 1.820(2) ?
C112 C113 . 1.387(3) ?
C112 H112 . 0.95 ?
C113 C114 . 1.397(3) ?
C113 H113 . 0.95 ?
C114 C115 . 1.387(3) ?
C114 C117 . 1.508(3) ?
C115 C116 . 1.396(3) ?
C115 H115 . 0.95 ?
C116 H116 . 0.95 ?
C117 H11A . 0.98 ?
C117 H11B . 0.98 ?
C117 H11C . 0.98 ?
C121 C126 . 1.396(3) ?
C121 C122 . 1.398(3) ?
C121 P1 . 1.825(2) ?
C122 C123 . 1.396(3) ?
C122 H122 . 0.95 ?
C123 C124 . 1.389(3) ?
C123 H123 . 0.95 ?
C124 C125 . 1.393(3) ?
C124 C127 . 1.512(3) ?
C125 C126 . 1.393(3) ?
C125 H125 . 0.95 ?
C126 H126 . 0.95 ?
C127 H12A . 0.98 ?
C127 H12B . 0.98 ?
C127 H12C . 0.98 ?
C131 C132 . 1.397(3) ?
C131 C136 . 1.401(3) ?
C131 P1 . 1.825(2) ?
C132 C133 . 1.389(3) ?
C132 H132 . 0.95 ?
C133 C134 . 1.397(3) ?
C133 H133 . 0.95 ?
C134 C135 . 1.395(3) ?
C134 C137 . 1.507(3) ?
C135 C136 . 1.391(3) ?
C135 H135 . 0.95 ?
C136 H136 . 0.95 ?
C137 H13A . 0.98 ?
C137 H13B . 0.98 ?
C137 H13C . 0.98 ?
C211 C212 . 1.382(3) ?
C211 C216 . 1.392(3) ?
C211 P2 . 1.822(2) ?
C212 C213 . 1.392(3) ?
C212 H212 . 0.95 ?
C213 C214 . 1.379(3) ?
C213 H213 . 0.95 ?
C214 C215 . 1.387(3) ?
C214 C217 . 1.510(3) ?
C215 C216 . 1.399(3) ?
C215 H215 . 0.95 ?
C216 H216 . 0.95 ?
C217 H21A . 0.98 ?
C217 H21B . 0.98 ?
C217 H21C . 0.98 ?
C221 C226 . 1.398(3) ?
C221 C222 . 1.402(3) ?
C221 P2 . 1.827(2) ?
C222 C223 . 1.385(3) ?
C222 H222 . 0.95 ?
C223 C224 . 1.395(3) ?
C223 H223 . 0.95 ?
C224 C225 . 1.397(3) ?
C224 C227 . 1.507(3) ?
C225 C226 . 1.386(3) ?
C225 H225 . 0.95 ?
C226 H226 . 0.95 ?
C227 H22A . 0.98 ?
C227 H22B . 0.98 ?
C227 H22C . 0.98 ?
C231 C232 . 1.394(3) ?
C231 C236 . 1.398(3) ?
C231 P2 . 1.820(2) ?
C232 C233 . 1.392(3) ?
C232 H232 . 0.95 ?
C233 C234 . 1.391(3) ?
C233 H233 . 0.95 ?
C234 C235 . 1.397(3) ?
C234 C237 . 1.509(3) ?
C235 C236 . 1.386(3) ?
C235 H235 . 0.95 ?
C236 H236 . 0.95 ?
C237 H23A . 0.98 ?
C237 H23B . 0.98 ?
C237 H23C . 0.98 ?
N Ag . 2.3519(18) y
S Ag 2_666 2.6062(6) n
Ag P1 . 2.4516(5) y
Ag P2 . 2.4987(5) y
Ag S 2_666 2.6062(6) y

loop_
_geom_hbond_atom_site_label_D
_geom_hbond_atom_site_label_H
_geom_hbond_atom_site_label_A
_geom_hbond_site_symmetry_A
_geom_hbond_distance_DH
_geom_hbond_distance_HA
_geom_hbond_distance_DA
_geom_hbond_angle_DHA
C135 H135 Cg6 2_566 0.95 2.86 3.772(2) 161
C225 H225 Cg1 2_565 0.95 2.73 3.568(2) 147

loop_
_geom_torsion_atom_site_label_1
_geom_torsion_atom_site_label_2
_geom_torsion_atom_site_label_3
_geom_torsion_atom_site_label_4
_geom_torsion_site_symmetry_1
_geom_torsion_site_symmetry_2
_geom_torsion_site_symmetry_3
_geom_torsion_site_symmetry_4
_geom_torsion
_geom_torsion_publ_flag
C116 C111 C112 C113 . . . . 1.2(3) ?
P1 C111 C112 C113 . . . . -170.13(16) ?
C111 C112 C113 C114 . . . . 0.5(3) ?
C112 C113 C114 C115 . . . . -1.7(3) ?
C112 C113 C114 C117 . . . . 176.8(2) ?
C113 C114 C115 C116 . . . . 1.4(3) ?
C117 C114 C115 C116 . . . . -177.1(2) ?
C114 C115 C116 C111 . . . . 0.3(3) ?
C112 C111 C116 C115 . . . . -1.5(3) ?
P1 C111 C116 C115 . . . . 169.17(16) ?
C126 C121 C122 C123 . . . . 1.3(3) ?
P1 C121 C122 C123 . . . . -175.01(16) ?
C121 C122 C123 C124 . . . . -0.1(3) ?
C122 C123 C124 C125 . . . . -1.1(3) ?
C122 C123 C124 C127 . . . . 178.7(2) ?
C123 C124 C125 C126 . . . . 1.1(3) ?
C127 C124 C125 C126 . . . . -178.7(2) ?
C124 C125 C126 C121 . . . . 0.1(3) ?
C122 C121 C126 C125 . . . . -1.4(3) ?
P1 C121 C126 C125 . . . . 175.23(17) ?
C136 C131 C132 C133 . . . . -0.8(3) ?
P1 C131 C132 C133 . . . . 175.47(17) ?
C131 C132 C133 C134 . . . . -0.1(3) ?
C132 C133 C134 C135 . . . . 1.4(3) ?
C132 C133 C134 C137 . . . . -177.3(2) ?
C133 C134 C135 C136 . . . . -2.0(3) ?
C137 C134 C135 C136 . . . . 176.7(2) ?
C134 C135 C136 C131 . . . . 1.1(3) ?
C132 C131 C136 C135 . . . . 0.3(3) ?
P1 C131 C136 C135 . . . . -176.14(17) ?
C216 C211 C212 C213 . . . . -3.8(4) ?
P2 C211 C212 C213 . . . . 175.1(2) ?
C211 C212 C213 C214 . . . . 1.2(4) ?
C212 C213 C214 C215 . . . . 1.8(4) ?
C212 C213 C214 C217 . . . . -177.5(2) ?
C213 C214 C215 C216 . . . . -2.2(4) ?
C217 C214 C215 C216 . . . . 177.1(2) ?
C212 C211 C216 C215 . . . . 3.4(4) ?
P2 C211 C216 C215 . . . . -175.4(2) ?
C214 C215 C216 C211 . . . . -0.4(4) ?
C226 C221 C222 C223 . . . . 1.0(3) ?
P2 C221 C222 C223 . . . . 179.46(17) ?
C221 C222 C223 C224 . . . . -0.2(3) ?
C222 C223 C224 C225 . . . . -0.4(3) ?
C222 C223 C224 C227 . . . . 179.2(2) ?
C223 C224 C225 C226 . . . . 0.1(3) ?
C227 C224 C225 C226 . . . . -179.4(2) ?
C224 C225 C226 C221 . . . . 0.7(3) ?
C222 C221 C226 C225 . . . . -1.2(3) ?
P2 C221 C226 C225 . . . . -179.76(16) ?
C236 C231 C232 C233 . . . . 0.6(3) ?
P2 C231 C232 C233 . . . . -179.18(16) ?
C231 C232 C233 C234 . . . . -1.1(3) ?
C232 C233 C234 C235 . . . . 0.8(3) ?
C232 C233 C234 C237 . . . . -179.3(2) ?
C233 C234 C235 C236 . . . . 0.0(3) ?
C237 C234 C235 C236 . . . . -180.0(2) ?
C234 C235 C236 C231 . . . . -0.4(3) ?
C232 C231 C236 C235 . . . . 0.1(3) ?
P2 C231 C236 C235 . . . . 179.95(16) ?
C N Ag P1 . . . . 175.2(3) ?
C N Ag P2 . . . . -60.3(3) ?
C N Ag S . . . 2_666 51.7(3) y
C116 C111 P1 C121 . . . . 122.96(17) ?
C112 C111 P1 C121 . . . . -66.24(17) ?
C116 C111 P1 C131 . . . . 14.51(19) ?
C112 C111 P1 C131 . . . . -174.69(15) ?
C116 C111 P1 Ag . . . . -112.70(16) ?
C112 C111 P1 Ag . . . . 58.10(16) ?
C126 C121 P1 C111 . . . . 160.41(16) ?
C122 C121 P1 C111 . . . . -23.2(2) ?
C126 C121 P1 C131 . . . . -89.01(17) ?
C122 C121 P1 C131 . . . . 87.39(19) ?
C126 C121 P1 Ag . . . . 38.83(18) ?
C122 C121 P1 Ag . . . . -144.77(16) ?
C132 C131 P1 C111 . . . . 84.96(19) ?
C136 C131 P1 C111 . . . . -98.78(17) ?
C132 C131 P1 C121 . . . . -25.0(2) ?
C136 C131 P1 C121 . . . . 151.28(17) ?
C132 C131 P1 Ag . . . . -151.62(15) ?
C136 C131 P1 Ag . . . . 24.63(19) ?
N Ag P1 C111 . . . . 104.30(9) ?
P2 Ag P1 C111 . . . . -3.90(7) ?
S Ag P1 C111 2_666 . . . -135.37(7) ?
N Ag P1 C121 . . . . -137.18(9) ?
P2 Ag P1 C121 . . . . 114.62(7) ?
S Ag P1 C121 2_666 . . . -16.86(8) ?
N Ag P1 C131 . . . . -16.66(9) ?
P2 Ag P1 C131 . . . . -124.87(7) ?
S Ag P1 C131 2_666 . . . 103.66(7) ?
C232 C231 P2 C211 . . . . 84.7(2) ?
C236 C231 P2 C211 . . . . -95.14(18) ?
C232 C231 P2 C221 . . . . -22.5(2) ?
C236 C231 P2 C221 . . . . 157.67(16) ?
C232 C231 P2 Ag . . . . -148.33(16) ?
C236 C231 P2 Ag . . . . 31.86(17) ?
C212 C211 P2 C231 . . . . 167.9(2) ?
C216 C211 P2 C231 . . . . -13.3(3) ?
C212 C211 P2 C221 . . . . -82.4(2) ?
C216 C211 P2 C221 . . . . 96.4(3) ?
C212 C211 P2 Ag . . . . 44.8(3) ?
C216 C211 P2 Ag . . . . -136.4(2) ?
C226 C221 P2 C231 . . . . -105.37(17) ?
C222 C221 P2 C231 . . . . 76.19(19) ?
C226 C221 P2 C211 . . . . 146.15(17) ?
C222 C221 P2 C211 . . . . -32.3(2) ?
C226 C221 P2 Ag . . . . 17.74(18) ?
C222 C221 P2 Ag . . . . -160.69(16) ?
N Ag P2 C231 . . . . -84.01(8) ?
P1 Ag P2 C231 . . . . 36.69(7) ?
S Ag P2 C231 2_666 . . . 168.51(7) ?
N Ag P2 C211 . . . . 35.34(11) ?
P1 Ag P2 C211 . . . . 156.04(10) ?
S Ag P2 C211 2_666 . . . -72.14(10) ?
N Ag P2 C221 . . . . 155.87(9) ?
P1 Ag P2 C221 . . . . -83.43(7) ?
S Ag P2 C221 2_666 . . . 48.39(7) ?
